data_2216779
loop_
_publ_author_name
'Marshall, Colin'
'Harrison, William T. A.'

_publ_section_title
(4<i>R</i>,5<i>R</i>)-2,2-Dimethyl-4,5-bis[2-(3-methyl-2-thioxo-2,3-dihydro-1<i>H</i>-imidazol-2-yl)ethyl]-1,3-dioxolane
_journal_coeditor_code SJ2406
_journal_issue 12
_journal_name_full 'Acta Crystallographica Section E'
_journal_page_first o4878
_journal_page_last o4878
_journal_paper_doi 10.1107/S160053680706148X
_journal_volume 63
_journal_year 2007
_chemical_formula_iupac 'C17 H26 N4 O2 S2'
_chemical_formula_moiety 'C17 H26 N4 O2 S2'
_chemical_formula_sum 'C17 H26 N4 O2 S2'
_chemical_formula_weight 382.54
_chemical_name_systematic
;
(4R,5R)-2,2-Dimethyl-4,5-bis[2-(3-methyl-2-thioxo-2,3-dihydro-1H-
imidazol-2-yl)ethyl]-1,3-dioxolane
;
_space_group_IT_number 4
_symmetry_cell_setting monoclinic
_symmetry_space_group_name_Hall 'P 2yb'
_symmetry_space_group_name_H-M 'P 1 21 1'
_atom_sites_solution_hydrogens geom
_atom_sites_solution_primary direct
_atom_sites_solution_secondary difmap
_audit_creation_method SHELXL97
_cell_angle_alpha 90.00
_cell_angle_beta 93.68(2)
_cell_angle_gamma 90.00
_cell_formula_units_Z 4
_cell_length_a 6.827(5)
_cell_length_b 20.732(9)
_cell_length_c 14.071(8)
_cell_measurement_reflns_used 10746
_cell_measurement_temperature 120(2)
_cell_measurement_theta_max 27.48
_cell_measurement_theta_min 2.91
_cell_volume 1987(2)
_computing_cell_refinement 'HKL SCALEPACK (Otwinowski & Minor 1997)'
_computing_data_collection 'COLLECT (Nonius, 1998)'
_computing_data_reduction
;
HKL DENZO (Otwinowski & Minor 1997), HKL SCALEPACK (Otwinowski & Minor
1997)
and SORTAV (Blessing 1995)
;
_computing_molecular_graphics 'ORTEP-3 (Farrugia, 1997)'
_computing_publication_material 'SHELXL97 (Sheldrick, 1997)'
_computing_structure_refinement 'SHELXL97 (Sheldrick, 1997)'
_computing_structure_solution 'SHELXS97 (Sheldrick, 1997)'
_diffrn_ambient_temperature 120(2)
_diffrn_measured_fraction_theta_full 0.964
_diffrn_measured_fraction_theta_max 0.964
_diffrn_measurement_device_type 'Nonius KappaCCD'
_diffrn_measurement_method '\w and \f'
_diffrn_radiation_monochromator graphite
_diffrn_radiation_source 'fine-focus sealed tube'
_diffrn_radiation_type MoK\a
_diffrn_radiation_wavelength 0.71073
_diffrn_reflns_av_R_equivalents 0.1305
_diffrn_reflns_av_sigmaI/netI 0.2111
_diffrn_reflns_limit_h_max 8
_diffrn_reflns_limit_h_min -8
_diffrn_reflns_limit_k_max 26
_diffrn_reflns_limit_k_min -26
_diffrn_reflns_limit_l_max 18
_diffrn_reflns_limit_l_min -18
_diffrn_reflns_number 21365
_diffrn_reflns_theta_full 27.71
_diffrn_reflns_theta_max 27.71
_diffrn_reflns_theta_min 2.99
_diffrn_standards_decay_% 0
_exptl_absorpt_coefficient_mu 0.286
_exptl_absorpt_correction_type none
_exptl_crystal_colour colourless
_exptl_crystal_density_diffrn 1.278
_exptl_crystal_density_method 'not measured'
_exptl_crystal_description blade
_exptl_crystal_F_000 816
_exptl_crystal_size_max 0.15
_exptl_crystal_size_mid 0.07
_exptl_crystal_size_min 0.03
_refine_diff_density_max 1.191
_refine_diff_density_min -0.381
_refine_ls_abs_structure_details 'Flack (1983), with 3717 Friedel pairs'
_refine_ls_abs_structure_Flack 0.03(14)
_refine_ls_extinction_method none
_refine_ls_goodness_of_fit_ref 1.014
_refine_ls_hydrogen_treatment constr
_refine_ls_matrix_type full
_refine_ls_number_parameters 458
_refine_ls_number_reflns 8499
_refine_ls_number_restraints 1
_refine_ls_restrained_S_all 1.014
_refine_ls_R_factor_all 0.2048
_refine_ls_R_factor_gt 0.0968
_refine_ls_shift/su_max 0.000
_refine_ls_shift/su_mean 0.000
_refine_ls_structure_factor_coef Fsqd
_refine_ls_weighting_details 'calc w = 1/[\s^2^(Fo^2^)+(0.1095P)^2^] where P=(Fo^2^+2Fc^2^)/3'
_refine_ls_weighting_scheme calc
_refine_ls_wR_factor_gt 0.2032
_refine_ls_wR_factor_ref 0.2405
_reflns_number_gt 4275
_reflns_number_total 8499
_reflns_threshold_expression I>2\s(I)
_cod_data_source_file sj2406.cif
_cod_data_source_block I
_cod_original_cell_volume 1988(4)
_cod_original_sg_symbol_H-M 'P 21'
_cod_database_code 2216779
_cod_database_fobs_code 2216779

loop_
_symmetry_equiv_pos_as_xyz
'x, y, z'
'-x, y+1/2, -z'

loop_
_atom_site_type_symbol
_atom_site_label
_atom_site_fract_x
_atom_site_fract_y
_atom_site_fract_z
_atom_site_U_iso_or_equiv
_atom_site_adp_type
_atom_site_calc_flag
_atom_site_refinement_flags
_atom_site_occupancy
S S1 1.0766(3) -0.09444(11) 0.37993(15) 0.0358(6) Uani d . 1
S S2 1.1011(3) 0.25588(10) 0.38446(15) 0.0379(6) Uani d . 1
O O1 0.9082(7) 0.0267(2) 0.7294(3) 0.0281(13) Uani d . 1
O O2 0.9200(8) 0.1377(2) 0.7253(4) 0.0319(14) Uani d . 1
N N1 0.6913(9) -0.0893(3) 0.4156(4) 0.0287(15) Uani d . 1
N N2 0.8869(8) -0.0746(3) 0.5447(4) 0.0225(15) Uani d . 1
N N3 1.3291(10) 0.2429(3) 0.5522(4) 0.0322(16) Uani d . 1
N N4 1.4920(9) 0.2678(3) 0.4321(4) 0.0313(16) Uani d . 1
C C1 0.8820(11) -0.0868(4) 0.4470(6) 0.0286(19) Uani d . 1
C C2 0.5784(11) -0.0793(4) 0.4942(6) 0.0283(19) Uani d . 1
H H2 0.4391 -0.0788 0.4916 0.034 Uiso calc R 1
C C3 0.6915(12) -0.0707(4) 0.5710(6) 0.034(2) Uani d . 1
H H3 0.6502 -0.0633 0.6333 0.041 Uiso calc R 1
C C4 1.0701(12) -0.0718(4) 0.6069(6) 0.033(2) Uani d . 1
H H4A 1.1718 -0.0987 0.5790 0.039 Uiso calc R 1
H H4B 1.0455 -0.0898 0.6702 0.039 Uiso calc R 1
C C5 1.1441(12) -0.0030(4) 0.6182(6) 0.034(2) Uani d . 1
H H5A 1.2525 -0.0024 0.6684 0.041 Uiso calc R 1
H H5B 1.1993 0.0104 0.5579 0.041 Uiso calc R 1
C C6 0.9947(13) 0.0455(4) 0.6431(5) 0.034(2) Uani d . 1
H H6 0.8902 0.0486 0.5901 0.041 Uiso calc R 1
C C7 1.0671(13) 0.1117(4) 0.6699(6) 0.035(2) Uani d . 1
H H7 1.1940 0.1086 0.7093 0.042 Uiso calc R 1
C C8 1.0929(14) 0.1560(4) 0.5824(6) 0.039(2) Uani d . 1
H H8A 1.1866 0.1354 0.5410 0.046 Uiso calc R 1
H H8B 0.9652 0.1597 0.5454 0.046 Uiso calc R 1
C C9 1.1676(12) 0.2245(4) 0.6086(6) 0.033(2) Uani d . 1
H H9A 1.0589 0.2558 0.5977 0.039 Uiso calc R 1
H H9B 1.2114 0.2259 0.6770 0.039 Uiso calc R 1
C C10 1.5189(14) 0.2460(4) 0.5853(6) 0.039(2) Uani d . 1
H H10 1.5697 0.2378 0.6486 0.046 Uiso calc R 1
C C11 1.6230(11) 0.2632(4) 0.5099(6) 0.037(2) Uani d . 1
H H11 1.7604 0.2707 0.5110 0.044 Uiso calc R 1
C C12 1.3064(11) 0.2562(4) 0.4560(6) 0.0285(19) Uani d . 1
C C13 0.8483(12) 0.0842(4) 0.7781(5) 0.034(2) Uani d . 1
C C14 0.9443(16) 0.0811(5) 0.8777(6) 0.056(3) Uani d . 1
H H14A 0.9187 0.1213 0.9114 0.084 Uiso calc R 1
H H14B 1.0862 0.0754 0.8745 0.084 Uiso calc R 1
H H14C 0.8903 0.0447 0.9119 0.084 Uiso calc R 1
C C15 0.6255(13) 0.0889(4) 0.7705(7) 0.050(3) Uani d . 1
H H15A 0.5843 0.1265 0.8064 0.076 Uiso calc R 1
H H15B 0.5694 0.0497 0.7966 0.076 Uiso calc R 1
H H15C 0.5792 0.0935 0.7034 0.076 Uiso calc R 1
C C16 0.6178(12) -0.1033(4) 0.3189(6) 0.039(2) Uani d . 1
H H16A 0.4858 -0.1218 0.3195 0.058 Uiso calc R 1
H H16B 0.7054 -0.1341 0.2903 0.058 Uiso calc R 1
H H16C 0.6126 -0.0633 0.2815 0.058 Uiso calc R 1
C C17 1.5424(12) 0.2842(4) 0.3361(6) 0.039(2) Uani d . 1
H H17A 1.6842 0.2913 0.3356 0.058 Uiso calc R 1
H H17B 1.4727 0.3235 0.3152 0.058 Uiso calc R 1
H H17C 1.5042 0.2487 0.2927 0.058 Uiso calc R 1
S S3 0.3242(3) -0.08682(10) -0.11152(15) 0.0346(5) Uani d . 1
S S4 0.4476(3) 0.27361(10) -0.13945(14) 0.0315(5) Uani d . 1
O O3 0.6325(8) 0.0390(2) 0.2112(4) 0.0354(14) Uani d . 1
O O4 0.6722(7) 0.1490(2) 0.2102(4) 0.0318(14) Uani d . 1
N N5 -0.0519(9) -0.0961(3) -0.0621(4) 0.0286(16) Uani d . 1
N N6 0.1467(9) -0.0640(3) 0.0544(5) 0.0290(16) Uani d . 1
N N7 0.6796(9) 0.2483(3) 0.0229(4) 0.0239(15) Uani d . 1
N N8 0.8460(9) 0.2680(3) -0.1002(4) 0.0284(15) Uani d . 1
C C18 0.1379(11) -0.0834(4) -0.0398(5) 0.0272(18) Uani d . 1
C C19 -0.1644(12) -0.0857(4) 0.0162(6) 0.037(2) Uani d . 1
H H19 -0.3020 -0.0916 0.0184 0.044 Uiso calc R 1
C C20 -0.0388(11) -0.0657(4) 0.0878(6) 0.030(2) Uani d . 1
H H20 -0.0720 -0.0547 0.1504 0.036 Uiso calc R 1
C C21 0.3238(12) -0.0426(4) 0.1091(6) 0.034(2) Uani d . 1
H H21A 0.4264 -0.0762 0.1054 0.041 Uiso calc R 1
H H21B 0.2945 -0.0381 0.1768 0.041 Uiso calc R 1
C C22 0.4043(12) 0.0216(4) 0.0743(6) 0.034(2) Uani d . 1
H H22A 0.5163 0.0129 0.0349 0.041 Uiso calc R 1
H H22B 0.3009 0.0434 0.0334 0.041 Uiso calc R 1
C C23 0.4715(11) 0.0666(4) 0.1552(5) 0.0289(19) Uani d . 1
H H23 0.3603 0.0758 0.1961 0.035 Uiso calc R 1
C C24 0.5638(12) 0.1292(3) 0.1247(5) 0.0260(19) Uani d . 1
H H24 0.6549 0.1209 0.0732 0.031 Uiso calc R 1
C C25 0.4178(11) 0.1814(4) 0.0942(5) 0.0258(18) Uani d . 1
H H25A 0.3175 0.1847 0.1418 0.031 Uiso calc R 1
H H25B 0.3501 0.1692 0.0325 0.031 Uiso calc R 1
C C26 0.5161(11) 0.2471(4) 0.0840(6) 0.0288(19) Uani d . 1
H H26A 0.4158 0.2782 0.0587 0.035 Uiso calc R 1
H H26B 0.5635 0.2622 0.1482 0.035 Uiso calc R 1
C C27 0.8729(13) 0.2427(4) 0.0525(6) 0.036(2) Uani d . 1
H H27 0.9249 0.2326 0.1150 0.044 Uiso calc R 1
C C28 0.9747(11) 0.2542(4) -0.0237(6) 0.0288(19) Uani d . 1
H H28 1.1136 0.2530 -0.0248 0.035 Uiso calc R 1
C C29 0.6561(11) 0.2632(4) -0.0717(5) 0.0283(19) Uani d . 1
C C30 0.7339(12) 0.0893(4) 0.2601(6) 0.037(2) Uani d . 1
C C31 0.9550(12) 0.0815(5) 0.2540(7) 0.055(3) Uani d . 1
H H31A 1.0230 0.1175 0.2872 0.082 Uiso calc R 1
H H31B 0.9866 0.0814 0.1871 0.082 Uiso calc R 1
H H31C 0.9974 0.0408 0.2840 0.082 Uiso calc R 1
C C32 0.6749(17) 0.0963(5) 0.3611(6) 0.060(3) Uani d . 1
H H32A 0.7504 0.1312 0.3927 0.090 Uiso calc R 1
H H32B 0.7014 0.0558 0.3957 0.090 Uiso calc R 1
H H32C 0.5345 0.1062 0.3606 0.090 Uiso calc R 1
C C33 -0.1337(12) -0.1177(4) -0.1555(6) 0.039(2) Uani d . 1
H H33A -0.2612 -0.1382 -0.1485 0.058 Uiso calc R 1
H H33B -0.0440 -0.1487 -0.1823 0.058 Uiso calc R 1
H H33C -0.1507 -0.0805 -0.1982 0.058 Uiso calc R 1
C C34 0.8937(12) 0.2850(4) -0.1942(6) 0.035(2) Uani d . 1
H H34A 1.0232 0.3055 -0.1917 0.053 Uiso calc R 1
H H34B 0.7950 0.3151 -0.2219 0.053 Uiso calc R 1
H H34C 0.8956 0.2461 -0.2336 0.053 Uiso calc R 1

loop_
_atom_site_aniso_label
_atom_site_aniso_U_11
_atom_site_aniso_U_22
_atom_site_aniso_U_33
_atom_site_aniso_U_12
_atom_site_aniso_U_13
_atom_site_aniso_U_23
S1 0.0335(13) 0.0382(13) 0.0357(12) -0.0003(11) 0.0030(10) -0.0042(10)
S2 0.0347(13) 0.0385(14) 0.0395(13) -0.0065(10) -0.0047(10) 0.0006(10)
O1 0.034(3) 0.018(3) 0.033(3) -0.004(2) 0.010(3) 0.000(2)
O2 0.032(3) 0.024(3) 0.042(3) -0.002(2) 0.014(3) 0.007(3)
N1 0.040(4) 0.010(3) 0.035(4) 0.007(3) -0.004(3) 0.005(3)
N2 0.018(3) 0.023(4) 0.027(3) -0.009(3) 0.006(3) -0.001(3)
N3 0.039(4) 0.023(4) 0.034(4) 0.000(3) 0.005(4) -0.004(3)
N4 0.030(4) 0.033(4) 0.033(4) 0.001(3) 0.013(3) -0.001(3)
C1 0.023(4) 0.010(4) 0.051(5) -0.003(3) -0.012(4) 0.007(4)
C2 0.017(4) 0.027(5) 0.041(5) 0.000(4) 0.002(4) -0.002(4)
C3 0.038(5) 0.029(5) 0.037(5) -0.002(4) 0.021(4) -0.004(4)
C4 0.038(5) 0.024(5) 0.035(5) 0.010(4) -0.007(4) -0.004(4)
C5 0.039(5) 0.035(5) 0.029(5) 0.002(4) 0.001(4) -0.009(4)
C6 0.052(6) 0.030(5) 0.021(4) 0.008(4) 0.000(4) -0.007(4)
C7 0.052(6) 0.023(5) 0.031(5) 0.005(4) 0.006(4) -0.002(4)
C8 0.048(6) 0.036(5) 0.031(5) -0.015(4) 0.003(4) 0.009(4)
C9 0.036(5) 0.032(5) 0.031(5) -0.005(4) 0.004(4) -0.007(4)
C10 0.064(7) 0.022(5) 0.028(5) 0.012(4) -0.011(5) 0.000(4)
C11 0.018(4) 0.040(6) 0.052(6) -0.010(4) 0.003(4) -0.005(5)
C12 0.025(4) 0.020(4) 0.043(5) -0.001(4) 0.019(4) 0.003(4)
C13 0.046(5) 0.023(5) 0.036(5) -0.003(4) 0.016(4) 0.000(4)
C14 0.096(8) 0.039(6) 0.035(5) -0.009(6) 0.018(5) 0.000(5)
C15 0.042(6) 0.021(5) 0.090(7) -0.001(4) 0.023(5) 0.002(5)
C16 0.029(5) 0.044(6) 0.044(5) -0.008(4) 0.007(4) -0.011(4)
C17 0.031(5) 0.040(6) 0.046(5) -0.012(4) 0.008(4) -0.010(4)
S3 0.0304(12) 0.0326(12) 0.0412(12) -0.0007(10) 0.0048(9) -0.0001(10)
S4 0.0220(11) 0.0397(13) 0.0323(11) 0.0040(10) -0.0029(9) 0.0048(10)
O3 0.042(3) 0.014(3) 0.048(4) -0.001(2) -0.015(3) -0.001(3)
O4 0.029(3) 0.026(3) 0.038(3) 0.003(2) -0.015(3) 0.001(2)
N5 0.034(4) 0.017(4) 0.033(4) 0.002(3) -0.006(3) -0.003(3)
N6 0.029(4) 0.023(4) 0.034(4) 0.001(3) -0.006(3) 0.006(3)
N7 0.021(4) 0.029(4) 0.021(3) 0.002(3) 0.002(3) -0.004(3)
N8 0.028(4) 0.019(4) 0.038(4) 0.005(3) 0.003(3) 0.003(3)
C18 0.038(5) 0.015(4) 0.028(4) -0.009(4) 0.002(4) 0.006(4)
C19 0.033(5) 0.028(5) 0.049(5) -0.007(4) -0.001(4) -0.005(4)
C20 0.021(5) 0.030(5) 0.040(5) -0.004(4) 0.009(4) -0.003(4)
C21 0.038(5) 0.025(5) 0.037(5) -0.002(4) -0.005(4) 0.007(4)
C22 0.037(5) 0.023(5) 0.042(5) -0.012(4) 0.002(4) 0.001(4)
C23 0.026(5) 0.025(5) 0.035(5) 0.003(3) -0.005(4) -0.002(4)
C24 0.034(5) 0.024(5) 0.021(4) 0.010(4) 0.007(4) -0.005(3)
C25 0.026(4) 0.026(5) 0.024(4) 0.000(3) -0.010(3) -0.003(3)
C26 0.028(5) 0.020(4) 0.039(5) 0.000(3) 0.005(4) 0.002(4)
C27 0.057(6) 0.019(5) 0.031(5) -0.011(4) -0.013(4) 0.004(4)
C28 0.020(4) 0.022(4) 0.045(5) 0.004(4) 0.001(4) 0.008(4)
C29 0.029(5) 0.017(4) 0.041(5) -0.016(4) 0.017(4) -0.015(4)
C30 0.041(5) 0.027(5) 0.039(5) 0.001(4) -0.023(4) 0.007(4)
C31 0.045(6) 0.029(5) 0.086(7) -0.016(5) -0.025(5) 0.000(6)
C32 0.102(9) 0.035(6) 0.041(6) -0.014(5) -0.012(6) 0.007(4)
C33 0.035(5) 0.030(5) 0.050(6) -0.011(4) -0.002(4) 0.005(4)
C34 0.041(5) 0.027(5) 0.040(5) 0.013(4) 0.018(4) -0.004(4)

loop_
_atom_type_symbol
_atom_type_description
_atom_type_scat_dispersion_real
_atom_type_scat_dispersion_imag
_atom_type_scat_source
S S 0.1246 0.1234 'International Tables Vol C Tables 4.2.6.8 and 6.1.1.4'
O O 0.0106 0.0060 'International Tables Vol C Tables 4.2.6.8 and 6.1.1.4'
N N 0.0061 0.0033 'International Tables Vol C Tables 4.2.6.8 and 6.1.1.4'
C C 0.0033 0.0016 'International Tables Vol C Tables 4.2.6.8 and 6.1.1.4'
H H 0.0000 0.0000 'International Tables Vol C Tables 4.2.6.8 and 6.1.1.4'

loop_
_geom_angle_atom_site_label_1
_geom_angle_atom_site_label_2
_geom_angle_atom_site_label_3
_geom_angle
C6 O1 C13 108.7(5)
C7 O2 C13 105.5(6)
C1 N1 C2 107.7(6)
C1 N1 C16 125.7(7)
C2 N1 C16 126.5(6)
C1 N2 C3 107.8(6)
C1 N2 C4 123.7(6)
C3 N2 C4 128.4(6)
C10 N3 C12 111.9(7)
C10 N3 C9 124.8(7)
C12 N3 C9 123.2(7)
C12 N4 C11 111.3(6)
C12 N4 C17 123.5(7)
C11 N4 C17 125.2(6)
N1 C1 N2 106.9(7)
N1 C1 S1 126.3(6)
N2 C1 S1 126.8(5)
C3 C2 N1 110.4(7)
C3 C2 H2 124.8
N1 C2 H2 124.8
C2 C3 N2 107.2(7)
C2 C3 H3 126.4
N2 C3 H3 126.4
N2 C4 C5 111.2(6)
N2 C4 H4A 109.4
C5 C4 H4A 109.4
N2 C4 H4B 109.4
C5 C4 H4B 109.4
H4A C4 H4B 108.0
C6 C5 C4 115.5(7)
C6 C5 H5A 108.4
C4 C5 H5A 108.4
C6 C5 H5B 108.4
C4 C5 H5B 108.4
H5A C5 H5B 107.5
O1 C6 C5 109.8(7)
O1 C6 C7 100.6(6)
C5 C6 C7 117.2(7)
O1 C6 H6 109.6
C5 C6 H6 109.6
C7 C6 H6 109.6
O2 C7 C6 104.6(7)
O2 C7 C8 109.4(7)
C6 C7 C8 113.2(7)
O2 C7 H7 109.8
C6 C7 H7 109.8
C8 C7 H7 109.8
C9 C8 C7 114.0(7)
C9 C8 H8A 108.8
C7 C8 H8A 108.8
C9 C8 H8B 108.8
C7 C8 H8B 108.8
H8A C8 H8B 107.6
N3 C9 C8 111.2(6)
N3 C9 H9A 109.4
C8 C9 H9A 109.4
N3 C9 H9B 109.4
C8 C9 H9B 109.4
H9A C9 H9B 108.0
N3 C10 C11 106.3(7)
N3 C10 H10 126.8
C11 C10 H10 126.8
C10 C11 N4 107.1(7)
C10 C11 H11 126.5
N4 C11 H11 126.5
N4 C12 N3 103.3(7)
N4 C12 S2 127.9(6)
N3 C12 S2 128.8(6)
O2 C13 O1 106.0(6)
O2 C13 C14 111.7(7)
O1 C13 C14 106.6(7)
O2 C13 C15 106.6(7)
O1 C13 C15 109.4(6)
C14 C13 C15 116.1(8)
C13 C14 H14A 109.5
C13 C14 H14B 109.5
H14A C14 H14B 109.5
C13 C14 H14C 109.5
H14A C14 H14C 109.5
H14B C14 H14C 109.5
C13 C15 H15A 109.5
C13 C15 H15B 109.5
H15A C15 H15B 109.5
C13 C15 H15C 109.5
H15A C15 H15C 109.5
H15B C15 H15C 109.5
N1 C16 H16A 109.5
N1 C16 H16B 109.5
H16A C16 H16B 109.5
N1 C16 H16C 109.5
H16A C16 H16C 109.5
H16B C16 H16C 109.5
N4 C17 H17A 109.5
N4 C17 H17B 109.5
H17A C17 H17B 109.5
N4 C17 H17C 109.5
H17A C17 H17C 109.5
H17B C17 H17C 109.5
C30 O3 C23 108.0(5)
C24 O4 C30 106.1(5)
C18 N5 C19 110.9(6)
C18 N5 C33 125.3(7)
C19 N5 C33 123.8(7)
C20 N6 C18 109.6(6)
C20 N6 C21 125.1(7)
C18 N6 C21 125.3(7)
C27 N7 C29 111.6(6)
C27 N7 C26 125.7(6)
C29 N7 C26 122.3(6)
C28 N8 C29 108.7(6)
C28 N8 C34 127.2(6)
C29 N8 C34 124.1(6)
N5 C18 N6 105.3(6)
N5 C18 S3 127.7(6)
N6 C18 S3 127.0(6)
C20 C19 N5 106.3(7)
C20 C19 H19 126.8
N5 C19 H19 126.8
C19 C20 N6 107.9(7)
C19 C20 H20 126.1
N6 C20 H20 126.1
N6 C21 C22 113.3(6)
N6 C21 H21A 108.9
C22 C21 H21A 108.9
N6 C21 H21B 108.9
C22 C21 H21B 108.9
H21A C21 H21B 107.7
C23 C22 C21 113.0(7)
C23 C22 H22A 109.0
C21 C22 H22A 109.0
C23 C22 H22B 109.0
C21 C22 H22B 109.0
H22A C22 H22B 107.8
O3 C23 C24 100.4(6)
O3 C23 C22 110.6(6)
C24 C23 C22 115.1(7)
O3 C23 H23 110.1
C24 C23 H23 110.1
C22 C23 H23 110.1
O4 C24 C25 109.2(6)
O4 C24 C23 102.1(6)
C25 C24 C23 114.5(7)
O4 C24 H24 110.3
C25 C24 H24 110.3
C23 C24 H24 110.3
C24 C25 C26 112.2(6)
C24 C25 H25A 109.2
C26 C25 H25A 109.2
C24 C25 H25B 109.2
C26 C25 H25B 109.2
H25A C25 H25B 107.9
N7 C26 C25 115.4(6)
N7 C26 H26A 108.4
C25 C26 H26A 108.4
N7 C26 H26B 108.4
C25 C26 H26B 108.4
H26A C26 H26B 107.5
C28 C27 N7 106.4(7)
C28 C27 H27 126.8
N7 C27 H27 126.8
C27 C28 N8 109.1(7)
C27 C28 H28 125.5
N8 C28 H28 125.5
N7 C29 N8 104.2(6)
N7 C29 S4 128.8(6)
N8 C29 S4 127.0(6)
O3 C30 O4 105.9(5)
O3 C30 C32 112.3(7)
O4 C30 C32 106.5(7)
O3 C30 C31 110.6(7)
O4 C30 C31 108.4(7)
C32 C30 C31 112.8(7)
C30 C31 H31A 109.5
C30 C31 H31B 109.5
H31A C31 H31B 109.5
C30 C31 H31C 109.5
H31A C31 H31C 109.5
H31B C31 H31C 109.5
C30 C32 H32A 109.5
C30 C32 H32B 109.5
H32A C32 H32B 109.5
C30 C32 H32C 109.5
H32A C32 H32C 109.5
H32B C32 H32C 109.5
N5 C33 H33A 109.5
N5 C33 H33B 109.5
H33A C33 H33B 109.5
N5 C33 H33C 109.5
H33A C33 H33C 109.5
H33B C33 H33C 109.5
N8 C34 H34A 109.5
N8 C34 H34B 109.5
H34A C34 H34B 109.5
N8 C34 H34C 109.5
H34A C34 H34C 109.5
H34B C34 H34C 109.5

loop_
_geom_bond_atom_site_label_1
_geom_bond_atom_site_label_2
_geom_bond_distance
S1 C1 1.685(9)
S2 C12 1.672(9)
O1 C6 1.437(9)
O1 C13 1.447(9)
O2 C7 1.417(10)
O2 C13 1.439(9)
N1 C1 1.349(9)
N1 C2 1.403(10)
N1 C16 1.449(10)
N2 C1 1.397(9)
N2 C3 1.409(10)
N2 C4 1.480(9)
N3 C10 1.350(11)
N3 C12 1.381(9)
N3 C9 1.450(10)
N4 C12 1.353(9)
N4 C11 1.372(10)
N4 C17 1.456(10)
C2 C3 1.299(10)
C2 H2 0.9500
C3 H3 0.9500
C4 C5 1.518(11)
C4 H4A 0.9900
C4 H4B 0.9900
C5 C6 1.490(11)
C5 H5A 0.9900
C5 H5B 0.9900
C6 C7 1.500(11)
C6 H6 1.0000
C7 C8 1.554(11)
C7 H7 1.0000
C8 C9 1.546(11)
C8 H8A 0.9900
C8 H8B 0.9900
C9 H9A 0.9900
C9 H9B 0.9900
C10 C11 1.362(11)
C10 H10 0.9500
C11 H11 0.9500
C13 C14 1.511(11)
C13 C15 1.521(11)
C14 H14A 0.9800
C14 H14B 0.9800
C14 H14C 0.9800
C15 H15A 0.9800
C15 H15B 0.9800
C15 H15C 0.9800
C16 H16A 0.9800
C16 H16B 0.9800
C16 H16C 0.9800
C17 H17A 0.9800
C17 H17B 0.9800
C17 H17C 0.9800
S3 C18 1.675(8)
S4 C29 1.675(9)
O3 C30 1.406(9)
O3 C23 1.430(9)
O4 C24 1.431(9)
O4 C30 1.471(9)
N5 C18 1.339(9)
N5 C19 1.400(10)
N5 C33 1.465(10)
N6 C20 1.379(10)
N6 C18 1.383(9)
N6 C21 1.460(9)
N7 C27 1.363(10)
N7 C29 1.366(9)
N7 C26 1.452(9)
N8 C28 1.375(9)
N8 C29 1.386(9)
N8 C34 1.426(10)
C19 C20 1.346(10)
C19 H19 0.9500
C20 H20 0.9500
C21 C22 1.533(10)
C21 H21A 0.9900
C21 H21B 0.9900
C22 C23 1.520(10)
C22 H22A 0.9900
C22 H22B 0.9900
C23 C24 1.517(11)
C23 H23 1.0000
C24 C25 1.515(10)
C24 H24 1.0000
C25 C26 1.529(11)
C25 H25A 0.9900
C25 H25B 0.9900
C26 H26A 0.9900
C26 H26B 0.9900
C27 C28 1.336(11)
C27 H27 0.9500
C28 H28 0.9500
C30 C32 1.510(12)
C30 C31 1.526(12)
C31 H31A 0.9800
C31 H31B 0.9800
C31 H31C 0.9800
C32 H32A 0.9800
C32 H32B 0.9800
C32 H32C 0.9800
C33 H33A 0.9800
C33 H33B 0.9800
C33 H33C 0.9800
C34 H34A 0.9800
C34 H34B 0.9800
C34 H34C 0.9800

loop_
_geom_hbond_atom_site_label_D
_geom_hbond_atom_site_label_H
_geom_hbond_atom_site_label_A
_geom_hbond_site_symmetry_A
_geom_hbond_distance_DH
_geom_hbond_distance_HA
_geom_hbond_distance_DA
_geom_hbond_angle_DHA
C2 H2 S1 1_455 0.95 2.86 3.703(8) 148
C16 H16C O3 . 0.98 2.35 3.321(10) 171
C33 H33C O1 1_454 0.98 2.49 3.424(10) 160
C34 H34C O2 1_554 0.98 2.33 3.266(10) 160

loop_
_geom_torsion_atom_site_label_1
_geom_torsion_atom_site_label_2
_geom_torsion_atom_site_label_3
_geom_torsion_atom_site_label_4
_geom_torsion
C2 N1 C1 N2 -0.6(8)
C16 N1 C1 N2 -177.6(7)
C2 N1 C1 S1 -178.7(6)
C16 N1 C1 S1 4.3(11)
C3 N2 C1 N1 0.8(8)
C4 N2 C1 N1 176.6(6)
C3 N2 C1 S1 178.9(6)
C4 N2 C1 S1 -5.4(10)
C1 N1 C2 C3 0.2(9)
C16 N1 C2 C3 177.1(7)
N1 C2 C3 N2 0.3(9)
C1 N2 C3 C2 -0.7(8)
C4 N2 C3 C2 -176.2(7)
C1 N2 C4 C5 94.4(8)
C3 N2 C4 C5 -90.7(9)
N2 C4 C5 C6 48.6(9)
C13 O1 C6 C5 150.7(6)
C13 O1 C6 C7 26.5(7)
C4 C5 C6 O1 56.9(9)
C4 C5 C6 C7 170.7(7)
C13 O2 C7 C6 35.2(7)
C13 O2 C7 C8 156.8(6)
O1 C6 C7 O2 -37.8(7)
C5 C6 C7 O2 -156.7(7)
O1 C6 C7 C8 -156.8(7)
C5 C6 C7 C8 84.3(9)
O2 C7 C8 C9 63.8(9)
C6 C7 C8 C9 -180.0(7)
C10 N3 C9 C8 -106.2(8)
C12 N3 C9 C8 70.3(9)
C7 C8 C9 N3 132.0(8)
C12 N3 C10 C11 1.5(9)
C9 N3 C10 C11 178.4(7)
N3 C10 C11 N4 -2.1(9)
C12 N4 C11 C10 2.1(9)
C17 N4 C11 C10 -179.0(8)
C11 N4 C12 N3 -1.1(8)
C17 N4 C12 N3 179.9(7)
C11 N4 C12 S2 -179.4(6)
C17 N4 C12 S2 1.6(11)
C10 N3 C12 N4 -0.3(8)
C9 N3 C12 N4 -177.2(7)
C10 N3 C12 S2 178.0(6)
C9 N3 C12 S2 1.1(11)
C7 O2 C13 O1 -18.3(7)
C7 O2 C13 C14 97.4(8)
C7 O2 C13 C15 -134.8(7)
C6 O1 C13 O2 -6.3(7)
C6 O1 C13 C14 -125.4(7)
C6 O1 C13 C15 108.2(7)
C19 N5 C18 N6 -0.5(8)
C33 N5 C18 N6 179.2(7)
C19 N5 C18 S3 -178.0(6)
C33 N5 C18 S3 1.7(11)
C20 N6 C18 N5 0.4(8)
C21 N6 C18 N5 -177.5(6)
C20 N6 C18 S3 177.9(6)
C21 N6 C18 S3 0.0(11)
C18 N5 C19 C20 0.4(9)
C33 N5 C19 C20 -179.3(7)
N5 C19 C20 N6 -0.1(9)
C18 N6 C20 C19 -0.2(9)
C21 N6 C20 C19 177.8(7)
C20 N6 C21 C22 -110.2(8)
C18 N6 C21 C22 67.4(10)
N6 C21 C22 C23 137.8(7)
C30 O3 C23 C24 36.5(8)
C30 O3 C23 C22 158.5(7)
C21 C22 C23 O3 63.6(9)
C21 C22 C23 C24 176.5(7)
C30 O4 C24 C25 153.0(6)
C30 O4 C24 C23 31.5(7)
O3 C23 C24 O4 -41.2(7)
C22 C23 C24 O4 -159.9(6)
O3 C23 C24 C25 -159.1(6)
C22 C23 C24 C25 82.2(9)
O4 C24 C25 C26 54.5(8)
C23 C24 C25 C26 168.2(6)
C27 N7 C26 C25 -95.3(9)
C29 N7 C26 C25 92.9(8)
C24 C25 C26 N7 53.4(9)
C29 N7 C27 C28 0.0(9)
C26 N7 C27 C28 -172.5(7)
N7 C27 C28 N8 1.0(9)
C29 N8 C28 C27 -1.7(8)
C34 N8 C28 C27 177.9(7)
C27 N7 C29 N8 -1.1(8)
C26 N7 C29 N8 171.8(6)
C27 N7 C29 S4 178.9(6)
C26 N7 C29 S4 -8.3(11)
C28 N8 C29 N7 1.7(7)
C34 N8 C29 N7 -178.0(7)
C28 N8 C29 S4 -178.3(6)
C34 N8 C29 S4 2.0(11)
C23 O3 C30 O4 -17.9(8)
C23 O3 C30 C32 97.9(8)
C23 O3 C30 C31 -135.1(7)
C24 O4 C30 O3 -9.8(8)
C24 O4 C30 C32 -129.5(7)
C24 O4 C30 C31 108.9(7)

loop_
_cod_related_entry_id
_cod_related_entry_database
_cod_related_entry_code
1 ChemSpider 24739278
